data_4125428
loop_
_publ_author_name
'Piou, Tiffany'
'Romanov-Michailidis, Fedor'
'Romanova-Michaelides, Maria'
'Jackson, Kelvin E.'
'Semakul, Natthawat'
'Taggart, Trevor D.'
'Newell, Brian S.'
'Rithner, Christopher D.'
'Paton, Robert S.'
'Rovis, Tomislav'

_publ_section_title
;
 Correlating Reactivity and Selectivity to Cyclopentadienyl Ligand
 Properties in Rh(III)-Catalyzed C-H Activation Reactions: An Experimental
 and Computational Study.
;
_journal_issue 3
_journal_name_full 'Journal of the American Chemical Society'
_journal_page_first 1296
_journal_page_last 1310
_journal_paper_doi 10.1021/jacs.6b11670
_journal_volume 139
_journal_year 2017
_chemical_formula_moiety 'C34 H30 Cl4 F12 Rh2'
_chemical_formula_sum 'C34 H30 Cl4 F12 Rh2'
_chemical_formula_weight 1014.20
_space_group_crystal_system triclinic
_space_group_IT_number 2
_space_group_name_Hall '-P 1'
_space_group_name_H-M_alt 'P -1'
_symmetry_space_group_name_Hall '-P 1'
_symmetry_space_group_name_H-M 'P -1'
_atom_sites_solution_hydrogens mixed
_audit_creation_method SHELXL-2014/7
_cell_angle_alpha 86.860(3)
_cell_angle_beta 85.063(3)
_cell_angle_gamma 72.177(3)
_cell_formula_units_Z 1
_cell_length_a 8.8891(7)
_cell_length_b 9.1965(7)
_cell_length_c 11.9521(10)
_cell_measurement_reflns_used 9943
_cell_measurement_temperature 120(2)
_cell_measurement_theta_max 33.38
_cell_measurement_theta_min 2.80
_cell_volume 926.31(13)
_computing_cell_refinement 'Bruker SAINT'
_computing_data_collection 'Bruker APEX2'
_computing_data_reduction 'Bruker SAINT'
_computing_molecular_graphics 'Bruker SHELXTL'
_computing_publication_material 'Bruker SHELXTL'
_computing_structure_refinement 'SHELXL-2014/7 (Sheldrick, 2014)'
_computing_structure_solution 'SHELXS-97 (Sheldrick 2008)'
_diffrn_ambient_temperature 120(2)
_diffrn_measured_fraction_theta_full 0.999
_diffrn_measured_fraction_theta_max 0.999
_diffrn_measurement_device_type 'Bruker APEX-II CCD'
_diffrn_measurement_method '\f and \w scans'
_diffrn_radiation_type MoK\a
_diffrn_radiation_wavelength 0.71073
_diffrn_reflns_av_R_equivalents 0.0255
_diffrn_reflns_av_unetI/netI 0.0165
_diffrn_reflns_Laue_measured_fraction_full 0.999
_diffrn_reflns_Laue_measured_fraction_max 0.999
_diffrn_reflns_limit_h_max 13
_diffrn_reflns_limit_h_min -13
_diffrn_reflns_limit_k_max 14
_diffrn_reflns_limit_k_min -14
_diffrn_reflns_limit_l_max 18
_diffrn_reflns_limit_l_min -18
_diffrn_reflns_number 44710
_diffrn_reflns_point_group_measured_fraction_full 0.999
_diffrn_reflns_point_group_measured_fraction_max 0.999
_diffrn_reflns_theta_full 25.242
_diffrn_reflns_theta_max 33.140
_diffrn_reflns_theta_min 1.711
_exptl_absorpt_coefficient_mu 1.265
_exptl_absorpt_correction_T_max 0.7451
_exptl_absorpt_correction_T_min 0.6254
_exptl_absorpt_correction_type multi-scan
_exptl_absorpt_process_details 'SCALE (Bruker, 2009)'
_exptl_crystal_colour red
_exptl_crystal_density_diffrn 1.818
_exptl_crystal_density_meas ?
_exptl_crystal_density_method 'not measured'
_exptl_crystal_description plate
_exptl_crystal_F_000 500
_exptl_crystal_size_max 0.445
_exptl_crystal_size_mid 0.345
_exptl_crystal_size_min 0.172
_refine_diff_density_max 1.010
_refine_diff_density_min -0.955
_refine_diff_density_rms 0.198
_refine_ls_extinction_method none
_refine_ls_goodness_of_fit_ref 1.269
_refine_ls_hydrogen_treatment mixed
_refine_ls_matrix_type full
_refine_ls_number_parameters 348
_refine_ls_number_reflns 7070
_refine_ls_number_restraints 0
_refine_ls_restrained_S_all 1.269
_refine_ls_R_factor_all 0.0274
_refine_ls_R_factor_gt 0.0241
_refine_ls_shift/su_max 0.001
_refine_ls_shift/su_mean 0.000
_refine_ls_structure_factor_coef Fsqd
_refine_ls_weighting_details 'w=1/[\s^2^(Fo^2^)+(0.0459P)^2^+0.4688P] where P=(Fo^2^+2Fc^2^)/3'
_refine_ls_weighting_scheme calc
_refine_ls_wR_factor_gt 0.0740
_refine_ls_wR_factor_ref 0.0837
_reflns_Friedel_coverage 0.000
_reflns_number_gt 6580
_reflns_number_total 7070
_reflns_threshold_expression 'I > 2\s(I)'
_cod_data_source_file Rh7.cif
_cod_data_source_block rovis206
_cod_depositor_comments
;
The following automatic conversions were performed:

'_exptl_crystal_density_meas' value 'not measured' was changed to '?'
- the value is perceived as not measured.

Automatic conversion script
Id: cif_fix_values 4268 2015-11-12 08:31:59Z antanas 

 Adding full bibliography for 4125410--4125429.cif.
;
_cod_database_code 4125428
_shelx_shelxl_version_number 2014/7
_shelx_space_group_comment
; 
The symmetry employed for this shelxl refinement is uniquely defined 
by the following loop, which should always be used as a source of 
symmetry information in preference to the above space-group names. 
They are only intended as comments. 
;
_shelx_estimated_absorpt_t_min 0.603
_shelx_estimated_absorpt_t_max 0.812

loop_
_space_group_symop_operation_xyz
'x, y, z'
'-x, -y, -z'

loop_
_atom_site_label
_atom_site_type_symbol
_atom_site_fract_x
_atom_site_fract_y
_atom_site_fract_z
_atom_site_U_iso_or_equiv
_atom_site_adp_type
_atom_site_occupancy
_atom_site_site_symmetry_order
_atom_site_calc_flag
_atom_site_refinement_flags_posn
_atom_site_refinement_flags_adp
_atom_site_refinement_flags_occupancy
_atom_site_disorder_assembly
_atom_site_disorder_group
Rh1 Rh 0.09873(2) 0.32588(2) 0.42717(2) 0.01042(4) Uani 1 1 d . . . . .
Cl1 Cl -0.15606(5) 0.29974(5) 0.40237(4) 0.01750(8) Uani 1 1 d . . . . .
Cl2 Cl -0.00654(5) 0.59743(4) 0.37934(3) 0.01505(7) Uani 1 1 d . . . . .
C1 C 0.25002(19) 0.2184(2) 0.28925(13) 0.0139(3) Uani 1 1 d . . . . .
C2 C 0.32861(19) 0.3097(2) 0.34334(14) 0.0142(3) Uani 1 1 d . . . . .
C3 C 0.34719(18) 0.25500(19) 0.45675(14) 0.0130(3) Uani 1 1 d . . . . .
C4 C 0.28389(19) 0.12689(18) 0.47389(13) 0.0128(3) Uani 1 1 d . . . . .
C5 C 0.22740(19) 0.10106(19) 0.36986(14) 0.0131(3) Uani 1 1 d . . . . .
C6 C 0.2139(2) 0.2315(2) 0.16962(14) 0.0180(3) Uani 1 1 d . . . . .
C11 C 0.0624(2) 0.2444(2) 0.13888(15) 0.0194(3) Uani 1 1 d . . . . .
H11 H -0.010(3) 0.249(3) 0.189(2) 0.020(6) Uiso 1 1 d . . . . .
C14 C 0.3811(2) 0.4397(2) 0.29208(17) 0.0219(3) Uani 1 1 d . . . . .
H14A H 0.3553 0.4554 0.2134 0.033 Uiso 1 1 calc R U . . .
H14B H 0.3266 0.5327 0.3333 0.033 Uiso 1 1 calc R U . . .
H14C H 0.4958 0.4160 0.2960 0.033 Uiso 1 1 calc R U . . .
C15 C 0.4256(2) 0.3150(2) 0.54170(15) 0.0178(3) Uani 1 1 d . . . . .
H15A H 0.4229 0.2579 0.6131 0.027 Uiso 1 1 calc R U . . .
H15B H 0.5359 0.3030 0.5148 0.027 Uiso 1 1 calc R U . . .
H15C H 0.3694 0.4235 0.5528 0.027 Uiso 1 1 calc R U . . .
C16 C 0.2821(2) 0.0380(2) 0.58248(15) 0.0168(3) Uani 1 1 d . . . . .
H16A H 0.3281 0.0810 0.6393 0.025 Uiso 1 1 calc R U . . .
H16B H 0.1726 0.0438 0.6078 0.025 Uiso 1 1 calc R U . . .
H16C H 0.3443 -0.0690 0.5715 0.025 Uiso 1 1 calc R U . . .
C17 C 0.1626(2) -0.0257(2) 0.34695(16) 0.0177(3) Uani 1 1 d . . . . .
H17A H 0.1330 -0.0158 0.2692 0.027 Uiso 1 1 calc R U . . .
H17B H 0.2435 -0.1242 0.3585 0.027 Uiso 1 1 calc R U . . .
H17C H 0.0690 -0.0201 0.3982 0.027 Uiso 1 1 calc R U . . .
C7 C 0.3438(7) 0.2048(6) 0.0872(5) 0.0203(9) Uani 0.597(5) 1 d . . P A 1
H7A H 0.4487 0.1859 0.1087 0.024 Uiso 0.597(5) 1 calc R U P A 1
C8 C 0.3145(6) 0.2070(7) -0.0251(4) 0.0250(9) Uani 0.597(5) 1 d . . P A 1
C9 C 0.1641(12) 0.2275(9) -0.0573(10) 0.0286(16) Uani 0.597(5) 1 d . . P A 1
H9A H 0.1471 0.2260 -0.1345 0.034 Uiso 0.597(5) 1 calc R U P A 1
C10 C 0.0393(15) 0.2501(16) 0.0220(10) 0.0197(17) Uani 0.597(5) 1 d . . P A 1
C12 C 0.4498(7) 0.1871(9) -0.1141(4) 0.0382(12) Uani 0.597(5) 1 d . . P A 1
F1 F 0.5891(3) 0.1277(6) -0.0738(2) 0.0677(16) Uani 0.597(5) 1 d . . P A 1
F2 F 0.4414(5) 0.0960(6) -0.1946(3) 0.0443(11) Uani 0.597(5) 1 d . . P A 1
F3 F 0.4494(7) 0.3202(6) -0.1656(4) 0.0767(18) Uani 0.597(5) 1 d . . P A 1
C13 C -0.1365(18) 0.265(2) -0.0027(9) 0.035(2) Uani 0.597(5) 1 d . . P A 1
F4 F -0.1224(12) 0.1804(15) -0.0956(7) 0.104(4) Uani 0.597(5) 1 d . . P A 1
F5 F -0.2090(11) 0.4026(12) -0.0296(9) 0.113(5) Uani 0.597(5) 1 d . . P A 1
F6 F -0.2173(8) 0.2184(12) 0.0720(4) 0.071(3) Uani 0.597(5) 1 d . . P A 1
C7A C 0.3204(9) 0.2579(9) 0.0848(7) 0.0175(13) Uani 0.403(5) 1 d . . P A 2
H7AA H 0.4194 0.2658 0.1034 0.021 Uiso 0.403(5) 1 calc R U P A 2
C8A C 0.2838(8) 0.2730(10) -0.0272(5) 0.0225(12) Uani 0.403(5) 1 d . . P A 2
C9A C 0.1369(16) 0.2718(12) -0.0572(13) 0.0208(18) Uani 0.403(5) 1 d . . P A 2
H9AA H 0.1112 0.2841 -0.1334 0.025 Uiso 0.403(5) 1 calc R U P A 2
C10A C 0.025(3) 0.251(3) 0.0320(18) 0.029(4) Uani 0.403(5) 1 d . . P A 2
C12A C 0.4043(8) 0.2909(14) -0.1184(5) 0.041(2) Uani 0.403(5) 1 d . . P A 2
F1A F 0.3422(6) 0.3957(7) -0.1955(3) 0.0414(12) Uani 0.403(5) 1 d . . P A 2
F2A F 0.5193(6) 0.3317(12) -0.0812(4) 0.092(3) Uani 0.403(5) 1 d . . P A 2
F3A F 0.4655(11) 0.1621(10) -0.1755(7) 0.083(3) Uani 0.403(5) 1 d . . P A 2
C13A C -0.113(3) 0.253(3) -0.0114(19) 0.042(5) Uani 0.403(5) 1 d . . P A 2
F4B F -0.1777(16) 0.150(2) 0.0510(13) 0.121(7) Uani 0.403(5) 1 d . . P A 2
F5B F -0.1416(16) 0.2473(18) -0.1092(7) 0.077(5) Uani 0.403(5) 1 d . . P A 2
F6A F -0.2338(14) 0.385(2) 0.0208(18) 0.144(9) Uani 0.403(5) 1 d . . P A 2

loop_
_atom_site_aniso_label
_atom_site_aniso_U_11
_atom_site_aniso_U_22
_atom_site_aniso_U_33
_atom_site_aniso_U_23
_atom_site_aniso_U_13
_atom_site_aniso_U_12
Rh1 0.01007(6) 0.01083(6) 0.01055(6) -0.00075(4) 0.00027(4) -0.00364(4)
Cl1 0.01177(15) 0.01754(18) 0.02429(19) -0.00315(14) 0.00007(13) -0.00599(13)
Cl2 0.01880(17) 0.01274(16) 0.01160(15) 0.00065(12) 0.00194(12) -0.00280(13)
C1 0.0119(6) 0.0189(7) 0.0111(6) -0.0020(5) 0.0005(5) -0.0051(5)
C2 0.0121(6) 0.0180(7) 0.0135(6) -0.0002(5) 0.0003(5) -0.0062(5)
C3 0.0113(6) 0.0143(6) 0.0140(6) -0.0020(5) -0.0006(5) -0.0044(5)
C4 0.0121(6) 0.0125(6) 0.0132(6) -0.0014(5) -0.0004(5) -0.0026(5)
C5 0.0116(6) 0.0131(6) 0.0143(6) -0.0034(5) 0.0002(5) -0.0029(5)
C6 0.0170(7) 0.0272(9) 0.0119(7) -0.0014(6) -0.0007(5) -0.0097(6)
C11 0.0168(7) 0.0277(9) 0.0148(7) -0.0005(6) -0.0018(6) -0.0083(7)
C14 0.0210(8) 0.0262(9) 0.0222(8) 0.0050(7) -0.0006(6) -0.0141(7)
C15 0.0170(7) 0.0201(8) 0.0182(7) -0.0025(6) -0.0043(6) -0.0072(6)
C16 0.0175(7) 0.0155(7) 0.0165(7) 0.0020(5) -0.0022(5) -0.0037(6)
C17 0.0193(7) 0.0146(7) 0.0202(7) -0.0041(6) -0.0026(6) -0.0057(6)
C7 0.018(2) 0.029(3) 0.0137(15) -0.005(2) 0.0014(13) -0.007(2)
C8 0.025(2) 0.041(3) 0.0132(14) -0.0039(19) 0.0011(13) -0.016(2)
C9 0.030(4) 0.044(5) 0.0160(18) 0.001(3) -0.004(2) -0.017(3)
C10 0.019(3) 0.035(3) 0.010(3) 0.001(2) -0.010(3) -0.013(3)
C12 0.039(2) 0.069(4) 0.0146(17) -0.008(2) 0.0056(17) -0.029(3)
F1 0.0288(14) 0.161(5) 0.0233(13) -0.0264(19) 0.0089(10) -0.043(2)
F2 0.0347(14) 0.081(3) 0.0204(12) -0.0194(16) 0.0022(10) -0.0199(18)
F3 0.107(4) 0.083(3) 0.050(2) -0.006(2) 0.043(3) -0.057(3)
C13 0.015(3) 0.081(6) 0.013(2) -0.003(3) -0.010(3) -0.017(4)
F4 0.049(3) 0.203(11) 0.085(6) -0.090(6) 0.003(4) -0.060(6)
F5 0.060(5) 0.112(7) 0.159(9) 0.062(7) -0.065(6) -0.010(4)
F6 0.037(2) 0.159(9) 0.0334(17) 0.019(3) -0.0131(15) -0.056(4)
C7A 0.011(2) 0.027(4) 0.014(2) 0.001(3) 0.0000(17) -0.005(3)
C8A 0.018(2) 0.038(3) 0.0107(19) 0.003(3) 0.0025(16) -0.009(3)
C9A 0.019(4) 0.033(5) 0.012(2) 0.004(4) -0.007(2) -0.009(3)
C10A 0.026(5) 0.042(6) 0.019(5) 0.001(3) 0.013(3) -0.016(4)
C12A 0.023(3) 0.084(7) 0.014(2) 0.008(3) 0.0030(19) -0.019(4)
F1A 0.044(2) 0.065(3) 0.0203(17) 0.0100(17) 0.0026(15) -0.029(2)
F2A 0.048(3) 0.233(10) 0.023(2) 0.025(3) -0.0057(18) -0.088(5)
F3A 0.082(6) 0.076(6) 0.052(5) 0.010(4) 0.047(4) 0.017(4)
C13A 0.027(8) 0.059(7) 0.037(7) -0.003(4) 0.007(4) -0.009(5)
F4B 0.087(9) 0.163(14) 0.161(13) 0.094(10) -0.077(8) -0.106(10)
F5B 0.045(4) 0.184(15) 0.017(2) 0.010(5) -0.016(3) -0.053(7)
F6A 0.027(3) 0.187(18) 0.199(16) -0.128(15) -0.029(7) 0.022(7)

loop_
_atom_type_symbol
_atom_type_description
_atom_type_scat_dispersion_real
_atom_type_scat_dispersion_imag
_atom_type_scat_source
C C 0.0033 0.0016 'International Tables Vol C Tables 4.2.6.8 and 6.1.1.4'
H H 0.0000 0.0000 'International Tables Vol C Tables 4.2.6.8 and 6.1.1.4'
F F 0.0171 0.0103 'International Tables Vol C Tables 4.2.6.8 and 6.1.1.4'
Cl Cl 0.1484 0.1585 'International Tables Vol C Tables 4.2.6.8 and 6.1.1.4'
Rh Rh -1.1178 0.9187 'International Tables Vol C Tables 4.2.6.8 and 6.1.1.4'

loop_
_geom_angle_atom_site_label_1
_geom_angle_atom_site_label_2
_geom_angle_atom_site_label_3
_geom_angle
_geom_angle_site_symmetry_3
C1 Rh1 C4 66.35(6) .
C1 Rh1 C5 39.86(6) .
C4 Rh1 C5 39.18(6) .
C1 Rh1 C3 65.95(6) .
C4 Rh1 C3 39.49(6) .
C5 Rh1 C3 65.90(6) .
C1 Rh1 C2 39.63(6) .
C4 Rh1 C2 65.64(6) .
C5 Rh1 C2 66.09(6) .
C3 Rh1 C2 38.51(6) .
C1 Rh1 Cl1 106.13(5) .
C4 Rh1 Cl1 118.39(4) .
C5 Rh1 Cl1 94.39(4) .
C3 Rh1 Cl1 157.72(5) .
C2 Rh1 Cl1 143.89(5) .
C1 Rh1 Cl2 108.07(5) .
C4 Rh1 Cl2 152.87(4) .
C5 Rh1 Cl2 147.17(5) .
C3 Rh1 Cl2 113.41(5) .
C2 Rh1 Cl2 92.80(5) .
Cl1 Rh1 Cl2 88.739(15) .
C1 Rh1 Cl2 159.89(5) 2_566
C4 Rh1 Cl2 94.99(4) 2_566
C5 Rh1 Cl2 127.71(5) 2_566
C3 Rh1 Cl2 95.06(4) 2_566
C2 Rh1 Cl2 127.07(5) 2_566
Cl1 Rh1 Cl2 89.016(15) 2_566
Cl2 Rh1 Cl2 84.951(14) 2_566
Rh1 Cl2 Rh1 95.048(14) 2_566
C2 C1 C5 108.02(14) .
C2 C1 C6 126.15(15) .
C5 C1 C6 125.55(15) .
C2 C1 Rh1 71.86(9) .
C5 C1 Rh1 71.27(9) .
C6 C1 Rh1 127.21(12) .
C3 C2 C1 107.98(14) .
C3 C2 C14 124.80(15) .
C1 C2 C14 127.22(15) .
C3 C2 Rh1 70.53(9) .
C1 C2 Rh1 68.51(9) .
C14 C2 Rh1 126.17(13) .
C2 C3 C4 108.30(14) .
C2 C3 C15 125.63(15) .
C4 C3 C15 126.02(15) .
C2 C3 Rh1 70.96(9) .
C4 C3 Rh1 69.54(9) .
C15 C3 Rh1 127.40(12) .
C5 C4 C3 108.40(14) .
C5 C4 C16 127.15(15) .
C3 C4 C16 124.45(15) .
C5 C4 Rh1 70.88(9) .
C3 C4 Rh1 70.98(9) .
C16 C4 Rh1 124.64(11) .
C4 C5 C1 107.21(14) .
C4 C5 C17 126.65(15) .
C1 C5 C17 126.11(15) .
C4 C5 Rh1 69.95(9) .
C1 C5 Rh1 68.86(9) .
C17 C5 Rh1 127.92(12) .
C7A C6 C11 116.5(4) .
C11 C6 C7 120.4(3) .
C7A C6 C1 121.3(4) .
C11 C6 C1 121.33(16) .
C7 C6 C1 117.5(3) .
C10A C11 C6 123.7(10) .
C6 C11 C10 117.7(6) .
C8 C7 C6 118.8(5) .
C9 C8 C7 121.3(6) .
C9 C8 C12 119.2(6) .
C7 C8 C12 119.5(5) .
C10 C9 C8 120.0(9) .
C9 C10 C11 121.3(8) .
C9 C10 C13 125.1(9) .
C11 C10 C13 113.3(11) .
F1 C12 F2 106.7(6) .
F1 C12 F3 107.2(5) .
F2 C12 F3 106.0(4) .
F1 C12 C8 112.9(4) .
F2 C12 C8 111.9(4) .
F3 C12 C8 111.8(6) .
F6 C13 F5 109.2(14) .
F6 C13 F4 108.3(12) .
F5 C13 F4 107.1(9) .
F6 C13 C10 117.1(8) .
F5 C13 C10 109.7(12) .
F4 C13 C10 104.9(12) .
C6 C7A C8A 120.8(7) .
C9A C8A C7A 121.4(9) .
C9A C8A C12A 118.5(8) .
C7A C8A C12A 120.1(6) .
C8A C9A C10A 117.1(13) .
C11 C10A C13A 131(2) .
C11 C10A C9A 119.3(16) .
C13A C10A C9A 109.8(17) .
F2A C12A F1A 105.8(9) .
F2A C12A F3A 109.3(9) .
F1A C12A F3A 104.4(6) .
F2A C12A C8A 113.2(6) .
F1A C12A C8A 112.6(6) .
F3A C12A C8A 111.1(9) .
F5B C13A C10A 130(2) .
F5B C13A F4B 106.7(19) .
C10A C13A F4B 109.2(18) .
F5B C13A F6A 99.8(18) .
C10A C13A F6A 110(2) .
F4B C13A F6A 96.1(19) .

loop_
_geom_bond_atom_site_label_1
_geom_bond_atom_site_label_2
_geom_bond_distance
_geom_bond_site_symmetry_2
Rh1 C1 2.1181(16) .
Rh1 C4 2.1383(16) .
Rh1 C5 2.1506(16) .
Rh1 C3 2.1577(16) .
Rh1 C2 2.1633(16) .
Rh1 Cl1 2.3941(4) .
Rh1 Cl2 2.4380(4) .
Rh1 Cl2 2.4526(4) 2_566
Cl2 Rh1 2.4527(4) 2_566
C1 C2 1.452(2) .
C1 C5 1.456(2) .
C1 C6 1.483(2) .
C2 C3 1.425(2) .
C2 C14 1.494(2) .
C3 C4 1.451(2) .
C3 C15 1.497(2) .
C4 C5 1.438(2) .
C4 C16 1.497(2) .
C5 C17 1.496(2) .
C6 C7A 1.390(9) .
C6 C11 1.395(2) .
C6 C7 1.422(6) .
C11 C10A 1.34(2) .
C11 C10 1.425(10) .
C7 C8 1.387(7) .
C8 C9 1.377(12) .
C8 C12 1.509(7) .
C9 C10 1.368(19) .
C10 C13 1.579(17) .
C12 F1 1.313(7) .
C12 F2 1.331(6) .
C12 F3 1.339(8) .
C13 F6 1.236(17) .
C13 F5 1.272(18) .
C13 F4 1.364(15) .
C7A C8A 1.394(11) .
C8A C9A 1.388(16) .
C8A C12A 1.500(9) .
C9A C10A 1.44(3) .
C10A C13A 1.37(3) .
C12A F2A 1.309(9) .
C12A F1A 1.322(10) .
C12A F3A 1.339(13) .
C13A F5B 1.22(2) .
C13A F4B 1.40(3) .
C13A F6A 1.40(3) .
